data_7044761
loop_
_publ_author_name
'Lyubov, Dmitry M.'
'Cherkasov, Anton V.'
'Fukin, Georgy K.'
'Lyssenko, Konstantin A.'
'Rychagova, Elena A.'
'Ketkov, Sergey Yu'
'Trifonov, Alexander A.'

_publ_section_title
;
 Rare-earth metal-mediated PhC[triple bond, length as m-dash]N insertion
 into N,N-bis(trimethylsilyl)naphthalene-1,8-diamido dianion - a synthetic
 approach to complexes coordinated by ansa-bridged amido-amidinato ligand.
;
_journal_issue 2
_journal_name_full 'Dalton transactions (Cambridge, England : 2003)'
_journal_page_first 438
_journal_page_last 451
_journal_paper_doi 10.1039/c7dt03809g
_journal_volume 47
_journal_year 2018
_chemical_formula_moiety 'C31 H49 Li2 N3 O2 Si2'
_chemical_formula_sum 'C31 H49 Li2 N3 O2 Si2'
_chemical_formula_weight 565.79
_space_group_crystal_system monoclinic
_space_group_IT_number 14
_space_group_name_Hall '-P 2yn'
_space_group_name_H-M_alt 'P 1 21/n 1'
_symmetry_space_group_name_Hall '-P 2yn'
_symmetry_space_group_name_H-M 'P 1 21/n 1'
_atom_sites_solution_hydrogens geom
_atom_sites_solution_primary dual
_atom_sites_solution_secondary difmap
_audit_creation_method SHELXL-2017/1
_audit_update_record
;
2017-11-07 deposited with the CCDC.
2017-11-14 downloaded from the CCDC.
;
_cell_angle_alpha 90
_cell_angle_beta 92.4540(10)
_cell_angle_gamma 90
_cell_formula_units_Z 4
_cell_length_a 10.3401(5)
_cell_length_b 22.3949(11)
_cell_length_c 14.6499(7)
_cell_measurement_reflns_used 6360
_cell_measurement_temperature 100(2)
_cell_measurement_theta_max 29.85
_cell_measurement_theta_min 2.29
_cell_volume 3389.3(3)
_computing_cell_refinement SAINT
_computing_data_collection SMART
_computing_data_reduction SAINT
_computing_molecular_graphics SHELXTL
_computing_publication_material SHELXTL
_computing_structure_refinement SHELXL-2017/1
_computing_structure_solution SHELXT-2014/5
_diffrn_ambient_temperature 100(2)
_diffrn_measured_fraction_theta_full 0.999
_diffrn_measured_fraction_theta_max 0.998
_diffrn_measurement_device_type 'Bruker Smart Apex (CCD)'
_diffrn_measurement_method '\w scans'
_diffrn_radiation_type MoK\a
_diffrn_radiation_wavelength 0.71073
_diffrn_reflns_av_R_equivalents 0.0269
_diffrn_reflns_av_unetI/netI 0.0209
_diffrn_reflns_Laue_measured_fraction_full 0.999
_diffrn_reflns_Laue_measured_fraction_max 0.998
_diffrn_reflns_limit_h_max 12
_diffrn_reflns_limit_h_min -12
_diffrn_reflns_limit_k_max 27
_diffrn_reflns_limit_k_min -27
_diffrn_reflns_limit_l_max 17
_diffrn_reflns_limit_l_min -18
_diffrn_reflns_number 28710
_diffrn_reflns_point_group_measured_fraction_full 0.999
_diffrn_reflns_point_group_measured_fraction_max 0.998
_diffrn_reflns_theta_full 25.242
_diffrn_reflns_theta_max 25.997
_diffrn_reflns_theta_min 2.171
_diffrn_source 'fine focus sealed tube'
_exptl_absorpt_coefficient_mu 0.134
_exptl_absorpt_correction_T_max 0.967
_exptl_absorpt_correction_T_min 0.857
_exptl_absorpt_correction_type multi-scan
_exptl_absorpt_process_details
;
SADABS 2016/2: L. Krause et al., J. Appl. Cryst., 2015, 48, 3-10
;
_exptl_crystal_colour yellow
_exptl_crystal_density_diffrn 1.109
_exptl_crystal_description prism
_exptl_crystal_F_000 1224
_exptl_crystal_size_max 0.430
_exptl_crystal_size_mid 0.380
_exptl_crystal_size_min 0.200
_refine_diff_density_max 0.383
_refine_diff_density_min -0.195
_refine_diff_density_rms 0.046
_refine_ls_extinction_method none
_refine_ls_goodness_of_fit_ref 1.047
_refine_ls_hydrogen_treatment constr
_refine_ls_matrix_type full
_refine_ls_number_parameters 371
_refine_ls_number_reflns 6649
_refine_ls_number_restraints 0
_refine_ls_restrained_S_all 1.047
_refine_ls_R_factor_all 0.0473
_refine_ls_R_factor_gt 0.0393
_refine_ls_shift/su_max 0.000
_refine_ls_shift/su_mean 0.000
_refine_ls_structure_factor_coef Fsqd
_refine_ls_weighting_details 'w=1/[\s^2^(Fo^2^)+(0.0546P)^2^+1.3132P] where P=(Fo^2^+2Fc^2^)/3'
_refine_ls_weighting_scheme calc
_refine_ls_wR_factor_gt 0.0979
_refine_ls_wR_factor_ref 0.1039
_reflns_Friedel_coverage 0.000
_reflns_number_gt 5693
_reflns_number_total 6649
_reflns_threshold_expression 'I > 2\s(I)'
_cod_data_source_file c7dt03809g2.cif
_cod_data_source_block 2ET2O
_cod_depositor_comments 'Adding full bibliography for 7044761--7044767.cif.'
_cod_database_code 7044761
_shelx_shelxl_version_number 2017/1
_shelx_space_group_comment
;
The symmetry employed for this shelxl refinement is uniquely defined
by the following loop, which should always be used as a source of
symmetry information in preference to the above space-group names.
They are only intended as comments.
;
_shelx_estimated_absorpt_t_min 0.945
_shelx_estimated_absorpt_t_max 0.974

loop_
_space_group_symop_operation_xyz
'x, y, z'
'-x+1/2, y+1/2, -z+1/2'
'-x, -y, -z'
'x-1/2, -y-1/2, z-1/2'

loop_
_atom_site_label
_atom_site_type_symbol
_atom_site_fract_x
_atom_site_fract_y
_atom_site_fract_z
_atom_site_U_iso_or_equiv
_atom_site_adp_type
_atom_site_occupancy
_atom_site_site_symmetry_order
_atom_site_calc_flag
_atom_site_refinement_flags_posn
_atom_site_refinement_flags_adp
Li1 Li 0.8598(2) 0.36048(11) 0.27623(17) 0.0248(5) Uani 1 1 d . .
Li2 Li 0.6361(2) 0.37674(12) 0.18050(17) 0.0253(5) Uani 1 1 d . .
Si1 Si 0.58627(4) 0.31900(2) 0.36382(3) 0.02076(11) Uani 1 1 d . .
Si2 Si 0.85824(4) 0.38527(2) 0.05608(3) 0.02097(11) Uani 1 1 d . .
N1 N 0.67385(11) 0.37315(5) 0.31267(8) 0.0194(2) Uani 1 1 d . .
N2 N 0.80999(11) 0.40704(5) 0.16092(8) 0.0198(3) Uani 1 1 d . .
N3 N 0.94406(14) 0.27742(6) 0.26008(9) 0.0321(3) Uani 1 1 d . .
O1 O 0.98908(10) 0.39163(5) 0.37103(7) 0.0272(2) Uani 1 1 d . .
O2 O 0.48039(10) 0.38217(5) 0.09922(7) 0.0258(2) Uani 1 1 d . .
C1 C 0.65497(17) 0.29007(7) 0.47586(11) 0.0311(4) Uani 1 1 d . .
H1A H 0.599724 0.257954 0.497569 0.047 Uiso 1 1 calc R U
H1B H 0.658658 0.322541 0.520749 0.047 Uiso 1 1 calc R U
H1C H 0.742405 0.274614 0.467803 0.047 Uiso 1 1 calc R U
C2 C 0.41286(16) 0.33970(8) 0.38048(14) 0.0376(4) Uani 1 1 d . .
H2A H 0.364757 0.304202 0.398519 0.056 Uiso 1 1 calc R U
H2B H 0.374377 0.355596 0.323214 0.056 Uiso 1 1 calc R U
H2C H 0.408964 0.370094 0.428409 0.056 Uiso 1 1 calc R U
C3 C 0.58394(18) 0.25386(7) 0.28321(11) 0.0333(4) Uani 1 1 d . .
H3A H 0.540038 0.220049 0.310962 0.050 Uiso 1 1 calc R U
H3B H 0.672958 0.242510 0.270610 0.050 Uiso 1 1 calc R U
H3C H 0.537618 0.264989 0.225973 0.050 Uiso 1 1 calc R U
C4 C 0.69132(13) 0.43151(6) 0.34219(9) 0.0184(3) Uani 1 1 d . .
C5 C 0.64558(14) 0.45031(6) 0.42612(10) 0.0216(3) Uani 1 1 d . .
H5A H 0.601895 0.422072 0.462114 0.026 Uiso 1 1 calc R U
C6 C 0.66081(14) 0.50839(7) 0.45970(10) 0.0233(3) Uani 1 1 d . .
H6A H 0.627902 0.518743 0.517156 0.028 Uiso 1 1 calc R U
C7 C 0.72294(14) 0.55026(6) 0.40998(10) 0.0230(3) Uani 1 1 d . .
H7A H 0.732742 0.589755 0.432916 0.028 Uiso 1 1 calc R U
C8 C 0.77293(14) 0.53525(6) 0.32439(10) 0.0209(3) Uani 1 1 d . .
C9 C 0.83662(15) 0.58060(7) 0.27573(10) 0.0254(3) Uani 1 1 d . .
H9A H 0.844357 0.619636 0.300760 0.030 Uiso 1 1 calc R U
C10 C 0.88660(16) 0.56842(7) 0.19347(10) 0.0274(3) Uani 1 1 d . .
H10A H 0.928613 0.599044 0.161034 0.033 Uiso 1 1 calc R U
C11 C 0.87643(15) 0.51096(7) 0.15636(10) 0.0244(3) Uani 1 1 d . .
H11A H 0.912803 0.503798 0.098914 0.029 Uiso 1 1 calc R U
C12 C 0.81556(13) 0.46354(6) 0.19934(9) 0.0195(3) Uani 1 1 d . .
C13 C 0.75965(13) 0.47587(6) 0.28815(9) 0.0183(3) Uani 1 1 d . .
C14 C 1.03782(15) 0.37882(7) 0.04528(11) 0.0285(3) Uani 1 1 d . .
H14A H 1.055871 0.359270 -0.012653 0.043 Uiso 1 1 calc R U
H14B H 1.074832 0.355069 0.096147 0.043 Uiso 1 1 calc R U
H14C H 1.076585 0.418764 0.046695 0.043 Uiso 1 1 calc R U
C15 C 0.79165(17) 0.30793(7) 0.03779(11) 0.0304(4) Uani 1 1 d . .
H15A H 0.819036 0.292455 -0.020899 0.046 Uiso 1 1 calc R U
H15B H 0.696904 0.309235 0.037521 0.046 Uiso 1 1 calc R U
H15C H 0.824292 0.281769 0.087206 0.046 Uiso 1 1 calc R U
C16 C 0.79074(16) 0.43128(7) -0.04201(10) 0.0298(3) Uani 1 1 d . .
H16A H 0.803033 0.410040 -0.099475 0.045 Uiso 1 1 calc R U
H16B H 0.835833 0.469750 -0.043106 0.045 Uiso 1 1 calc R U
H16C H 0.698144 0.438065 -0.034622 0.045 Uiso 1 1 calc R U
C17 C 1.00953(15) 0.23774(7) 0.24557(10) 0.0264(3) Uani 1 1 d . .
C18 C 1.09172(15) 0.18806(7) 0.22502(10) 0.0246(3) Uani 1 1 d . .
C19 C 1.22567(16) 0.19456(7) 0.23179(10) 0.0290(3) Uani 1 1 d . .
H19A H 1.263401 0.231073 0.252469 0.035 Uiso 1 1 calc R U
C20 C 1.30308(17) 0.14719(8) 0.20803(11) 0.0342(4) Uani 1 1 d . .
H20A H 1.394626 0.150984 0.212731 0.041 Uiso 1 1 calc R U
C21 C 1.24749(19) 0.09428(8) 0.17743(11) 0.0362(4) Uani 1 1 d . .
H21A H 1.301147 0.062089 0.160294 0.043 Uiso 1 1 calc R U
C22 C 1.11444(18) 0.08791(7) 0.17160(11) 0.0340(4) Uani 1 1 d . .
H22A H 1.077160 0.051288 0.150968 0.041 Uiso 1 1 calc R U
C23 C 1.03541(17) 0.13461(7) 0.19569(10) 0.0291(3) Uani 1 1 d . .
H23A H 0.943937 0.130261 0.192253 0.035 Uiso 1 1 calc R U
C24 C 1.03724(18) 0.32573(7) 0.49882(12) 0.0347(4) Uani 1 1 d . .
H24A H 1.018153 0.318112 0.562729 0.052 Uiso 1 1 calc R U
H24B H 1.130216 0.332898 0.494161 0.052 Uiso 1 1 calc R U
H24C H 1.011660 0.291001 0.461566 0.052 Uiso 1 1 calc R U
C25 C 0.96274(16) 0.37997(8) 0.46492(11) 0.0303(4) Uani 1 1 d . .
H25A H 0.868844 0.373109 0.470623 0.036 Uiso 1 1 calc R U
H25B H 0.987928 0.415045 0.502772 0.036 Uiso 1 1 calc R U
C26 C 1.08733(17) 0.43571(8) 0.36103(12) 0.0354(4) Uani 1 1 d . .
H26A H 1.157959 0.429440 0.407821 0.042 Uiso 1 1 calc R U
H26B H 1.050618 0.476005 0.370068 0.042 Uiso 1 1 calc R U
C27 C 1.13984(16) 0.43140(8) 0.26778(11) 0.0337(4) Uani 1 1 d . .
H27A H 1.207462 0.461570 0.261239 0.051 Uiso 1 1 calc R U
H27B H 1.069908 0.438238 0.221692 0.051 Uiso 1 1 calc R U
H27C H 1.176589 0.391547 0.259257 0.051 Uiso 1 1 calc R U
C28 C 0.47625(18) 0.48101(8) 0.16023(12) 0.0363(4) Uani 1 1 d . .
H28A H 0.427754 0.518616 0.159784 0.054 Uiso 1 1 calc R U
H28B H 0.565024 0.488636 0.142422 0.054 Uiso 1 1 calc R U
H28C H 0.477945 0.463790 0.221765 0.054 Uiso 1 1 calc R U
C29 C 0.41196(16) 0.43813(7) 0.09395(11) 0.0299(4) Uani 1 1 d . .
H29A H 0.320532 0.432117 0.109243 0.036 Uiso 1 1 calc R U
H29B H 0.413606 0.454360 0.031158 0.036 Uiso 1 1 calc R U
C30 C 0.41516(16) 0.33592(7) 0.04716(11) 0.0294(3) Uani 1 1 d . .
H30A H 0.324555 0.333207 0.066033 0.035 Uiso 1 1 calc R U
H30B H 0.457726 0.297235 0.061436 0.035 Uiso 1 1 calc R U
C31 C 0.41500(19) 0.34623(8) -0.05457(12) 0.0394(4) Uani 1 1 d . .
H31A H 0.378630 0.311199 -0.086498 0.059 Uiso 1 1 calc R U
H31B H 0.503910 0.352747 -0.072977 0.059 Uiso 1 1 calc R U
H31C H 0.362359 0.381426 -0.070354 0.059 Uiso 1 1 calc R U

loop_
_atom_site_aniso_label
_atom_site_aniso_U_11
_atom_site_aniso_U_22
_atom_site_aniso_U_33
_atom_site_aniso_U_23
_atom_site_aniso_U_13
_atom_site_aniso_U_12
Li1 0.0225(12) 0.0251(13) 0.0269(12) 0.0014(10) 0.0016(10) 0.0040(10)
Li2 0.0229(12) 0.0277(13) 0.0252(12) 0.0001(10) 0.0003(10) -0.0022(10)
Si1 0.0228(2) 0.01660(19) 0.0231(2) 0.00131(15) 0.00251(15) -0.00135(15)
Si2 0.0230(2) 0.0213(2) 0.0188(2) -0.00061(15) 0.00290(15) 0.00240(16)
N1 0.0219(6) 0.0162(6) 0.0201(6) 0.0000(5) 0.0022(5) 0.0005(5)
N2 0.0214(6) 0.0191(6) 0.0190(6) -0.0010(5) 0.0021(5) 0.0009(5)
N3 0.0361(8) 0.0285(7) 0.0315(7) -0.0001(6) 0.0008(6) 0.0067(6)
O1 0.0267(6) 0.0276(6) 0.0271(6) 0.0039(4) -0.0020(4) -0.0037(4)
O2 0.0247(5) 0.0237(5) 0.0286(6) -0.0037(4) -0.0034(4) 0.0025(4)
C1 0.0404(9) 0.0239(8) 0.0290(8) 0.0061(6) 0.0008(7) -0.0042(7)
C2 0.0253(8) 0.0322(9) 0.0559(11) 0.0052(8) 0.0081(8) -0.0026(7)
C3 0.0446(10) 0.0225(8) 0.0330(9) -0.0037(6) 0.0039(7) -0.0083(7)
C4 0.0160(6) 0.0174(7) 0.0218(7) 0.0005(5) -0.0008(5) 0.0020(5)
C5 0.0223(7) 0.0206(7) 0.0222(7) 0.0020(6) 0.0037(6) -0.0007(6)
C6 0.0256(7) 0.0239(7) 0.0206(7) -0.0035(6) 0.0033(6) 0.0024(6)
C7 0.0263(8) 0.0176(7) 0.0251(7) -0.0030(6) -0.0011(6) 0.0001(6)
C8 0.0206(7) 0.0191(7) 0.0227(7) 0.0002(5) -0.0022(5) 0.0004(6)
C9 0.0319(8) 0.0173(7) 0.0270(8) -0.0008(6) 0.0004(6) -0.0045(6)
C10 0.0327(8) 0.0220(7) 0.0278(8) 0.0037(6) 0.0040(6) -0.0073(6)
C11 0.0276(8) 0.0251(8) 0.0208(7) 0.0006(6) 0.0039(6) -0.0009(6)
C12 0.0171(7) 0.0202(7) 0.0209(7) 0.0005(5) -0.0022(5) 0.0025(5)
C13 0.0170(7) 0.0175(7) 0.0204(7) 0.0012(5) -0.0004(5) 0.0013(5)
C14 0.0267(8) 0.0326(8) 0.0268(8) 0.0010(6) 0.0068(6) 0.0036(7)
C15 0.0372(9) 0.0257(8) 0.0286(8) -0.0061(6) 0.0029(7) 0.0014(7)
C16 0.0354(9) 0.0319(8) 0.0219(7) 0.0009(6) 0.0002(6) 0.0036(7)
C17 0.0309(8) 0.0263(8) 0.0219(7) -0.0006(6) 0.0002(6) -0.0007(7)
C18 0.0323(8) 0.0221(7) 0.0193(7) 0.0007(6) 0.0012(6) 0.0038(6)
C19 0.0325(9) 0.0274(8) 0.0268(8) -0.0013(6) -0.0015(6) 0.0011(7)
C20 0.0318(9) 0.0387(10) 0.0323(9) 0.0035(7) 0.0023(7) 0.0090(7)
C21 0.0513(11) 0.0276(8) 0.0303(9) 0.0029(7) 0.0108(8) 0.0152(8)
C22 0.0543(11) 0.0208(8) 0.0272(8) -0.0016(6) 0.0069(7) -0.0011(7)
C23 0.0354(9) 0.0276(8) 0.0245(8) -0.0002(6) 0.0037(6) -0.0032(7)
C24 0.0430(10) 0.0295(9) 0.0311(9) 0.0032(7) -0.0053(7) -0.0029(7)
C25 0.0299(8) 0.0342(9) 0.0267(8) 0.0040(7) 0.0011(6) -0.0004(7)
C26 0.0321(9) 0.0371(9) 0.0373(9) -0.0046(7) 0.0036(7) -0.0116(7)
C27 0.0258(8) 0.0393(10) 0.0360(9) 0.0038(7) 0.0016(7) -0.0022(7)
C28 0.0381(9) 0.0309(9) 0.0387(9) -0.0085(7) -0.0121(7) 0.0103(7)
C29 0.0278(8) 0.0294(8) 0.0319(8) -0.0051(7) -0.0049(6) 0.0082(7)
C30 0.0301(8) 0.0258(8) 0.0321(8) -0.0045(6) -0.0019(7) -0.0034(7)
C31 0.0495(11) 0.0371(10) 0.0311(9) -0.0081(7) -0.0035(8) -0.0030(8)

loop_
_atom_type_symbol
_atom_type_description
_atom_type_scat_dispersion_real
_atom_type_scat_dispersion_imag
_atom_type_scat_source
C C 0.0033 0.0016 'International Tables Vol C Tables 4.2.6.8 and 6.1.1.4'
H H 0.0000 0.0000 'International Tables Vol C Tables 4.2.6.8 and 6.1.1.4'
Li Li -0.0003 0.0001 'International Tables Vol C Tables 4.2.6.8 and 6.1.1.4'
N N 0.0061 0.0033 'International Tables Vol C Tables 4.2.6.8 and 6.1.1.4'
O O 0.0106 0.0060 'International Tables Vol C Tables 4.2.6.8 and 6.1.1.4'
Si Si 0.0817 0.0704 'International Tables Vol C Tables 4.2.6.8 and 6.1.1.4'

loop_
_geom_angle_atom_site_label_1
_geom_angle_atom_site_label_2
_geom_angle_atom_site_label_3
_geom_angle
O1 Li1 N2 122.24(13)
O1 Li1 N1 112.19(13)
N2 Li1 N1 86.43(10)
O1 Li1 N3 96.90(11)
N2 Li1 N3 117.29(13)
N1 Li1 N3 124.13(14)
O1 Li1 C4 88.10(10)
N2 Li1 C4 81.01(9)
N1 Li1 C4 32.34(6)
N3 Li1 C4 153.01(13)
O1 Li1 C12 95.21(11)
N2 Li1 C12 31.90(6)
N1 Li1 C12 80.75(9)
N3 Li1 C12 144.54(13)
C4 Li1 C12 60.35(7)
O1 Li1 Li2 148.02(14)
N2 Li1 Li2 46.57(8)
N1 Li1 Li2 46.73(8)
N3 Li1 Li2 114.85(13)
C4 Li1 Li2 61.96(8)
C12 Li1 Li2 61.34(8)
N2 Li2 N1 90.79(11)
N2 Li2 O2 128.67(14)
N1 Li2 O2 136.40(15)
N2 Li2 Li1 49.06(8)
N1 Li2 Li1 49.18(8)
O2 Li2 Li1 173.09(14)
N2 Li2 C12 29.59(6)
N1 Li2 C12 79.71(9)
O2 Li2 C12 124.09(12)
Li1 Li2 C12 57.91(8)
N2 Li2 C4 79.07(9)
N1 Li2 C4 29.37(6)
O2 Li2 C4 129.71(13)
Li1 Li2 C4 57.20(8)
C12 Li2 C4 57.64(7)
N2 Li2 Si2 32.36(5)
N1 Li2 Si2 118.54(11)
O2 Li2 Si2 104.88(10)
Li1 Li2 Si2 70.13(8)
C12 Li2 Si2 58.27(6)
C4 Li2 Si2 111.40(9)
N2 Li2 Si1 117.94(11)
N1 Li2 Si1 31.28(5)
O2 Li2 Si1 113.29(11)
Li1 Li2 Si1 69.84(8)
C12 Li2 Si1 110.98(9)
C4 Li2 Si1 57.16(6)
Si2 Li2 Si1 136.57(9)
N1 Si1 C1 116.21(7)
N1 Si1 C3 105.61(7)
C1 Si1 C3 106.04(8)
N1 Si1 C2 114.17(7)
C1 Si1 C2 107.42(8)
C3 Si1 C2 106.68(8)
N1 Si1 Li2 36.63(6)
C1 Si1 Li2 147.83(7)
C3 Si1 Li2 76.89(7)
C2 Si1 Li2 102.04(8)
N2 Si2 C14 115.25(7)
N2 Si2 C16 114.74(7)
C14 Si2 C16 108.33(7)
N2 Si2 C15 105.80(7)
C14 Si2 C15 105.96(8)
C16 Si2 C15 105.95(8)
N2 Si2 Li2 37.81(6)
C14 Si2 Li2 146.41(7)
C16 Si2 Li2 103.35(7)
C15 Si2 Li2 75.08(7)
C4 N1 Si1 126.71(10)
C4 N1 Li2 106.69(11)
Si1 N1 Li2 112.09(10)
C4 N1 Li1 95.81(11)
Si1 N1 Li1 122.74(10)
Li2 N1 Li1 84.09(11)
C12 N2 Si2 128.18(10)
C12 N2 Li2 106.26(12)
Si2 N2 Li2 109.83(10)
C12 N2 Li1 97.25(11)
Si2 N2 Li1 121.87(9)
Li2 N2 Li1 84.38(11)
C17 N3 Li1 167.13(15)
C26 O1 C25 112.86(12)
C26 O1 Li1 128.57(12)
C25 O1 Li1 116.76(12)
C30 O2 C29 112.36(11)
C30 O2 Li2 129.11(12)
C29 O2 Li2 118.32(11)
Si1 C1 H1A 109.5
Si1 C1 H1B 109.5
H1A C1 H1B 109.5
Si1 C1 H1C 109.5
H1A C1 H1C 109.5
H1B C1 H1C 109.5
Si1 C2 H2A 109.5
Si1 C2 H2B 109.5
H2A C2 H2B 109.5
Si1 C2 H2C 109.5
H2A C2 H2C 109.5
H2B C2 H2C 109.5
Si1 C3 H3A 109.5
Si1 C3 H3B 109.5
H3A C3 H3B 109.5
Si1 C3 H3C 109.5
H3A C3 H3C 109.5
H3B C3 H3C 109.5
N1 C4 C5 120.86(12)
N1 C4 C13 121.90(12)
C5 C4 C13 117.24(12)
N1 C4 Li1 51.85(9)
C5 C4 Li1 140.67(11)
C13 C4 Li1 82.35(10)
N1 C4 Li2 43.93(8)
C5 C4 Li2 146.92(11)
C13 C4 Li2 85.58(10)
Li1 C4 Li2 60.84(8)
C6 C5 C4 123.48(13)
C6 C5 H5A 118.3
C4 C5 H5A 118.3
C7 C6 C5 120.02(13)
C7 C6 H6A 120.0
C5 C6 H6A 120.0
C6 C7 C8 120.47(13)
C6 C7 H7A 119.8
C8 C7 H7A 119.8
C7 C8 C9 117.99(13)
C7 C8 C13 120.94(13)
C9 C8 C13 121.07(13)
C10 C9 C8 120.27(14)
C10 C9 H9A 119.9
C8 C9 H9A 119.9
C9 C10 C11 120.27(14)
C9 C10 H10A 119.9
C11 C10 H10A 119.9
C12 C11 C10 123.47(14)
C12 C11 H11A 118.3
C10 C11 H11A 118.3
N2 C12 C11 121.51(13)
N2 C12 C13 121.29(12)
C11 C12 C13 117.19(13)
N2 C12 Li1 50.85(9)
C11 C12 Li1 142.66(12)
C13 C12 Li1 81.50(10)
N2 C12 Li2 44.15(9)
C11 C12 Li2 145.45(11)
C13 C12 Li2 86.05(10)
Li1 C12 Li2 60.76(8)
C8 C13 C4 117.84(12)
C8 C13 C12 117.74(12)
C4 C13 C12 124.42(12)
Si2 C14 H14A 109.5
Si2 C14 H14B 109.5
H14A C14 H14B 109.5
Si2 C14 H14C 109.5
H14A C14 H14C 109.5
H14B C14 H14C 109.5
Si2 C15 H15A 109.5
Si2 C15 H15B 109.5
H15A C15 H15B 109.5
Si2 C15 H15C 109.5
H15A C15 H15C 109.5
H15B C15 H15C 109.5
Si2 C16 H16A 109.5
Si2 C16 H16B 109.5
H16A C16 H16B 109.5
Si2 C16 H16C 109.5
H16A C16 H16C 109.5
H16B C16 H16C 109.5
N3 C17 C18 178.65(16)
C23 C18 C19 120.93(14)
C23 C18 C17 119.11(15)
C19 C18 C17 119.92(14)
C20 C19 C18 119.14(15)
C20 C19 H19A 120.4
C18 C19 H19A 120.4
C19 C20 C21 120.13(16)
C19 C20 H20A 119.9
C21 C20 H20A 119.9
C22 C21 C20 120.48(15)
C22 C21 H21A 119.8
C20 C21 H21A 119.8
C21 C22 C23 120.26(16)
C21 C22 H22A 119.9
C23 C22 H22A 119.9
C22 C23 C18 119.06(16)
C22 C23 H23A 120.5
C18 C23 H23A 120.5
C25 C24 H24A 109.5
C25 C24 H24B 109.5
H24A C24 H24B 109.5
C25 C24 H24C 109.5
H24A C24 H24C 109.5
H24B C24 H24C 109.5
O1 C25 C24 110.23(13)
O1 C25 H25A 109.6
C24 C25 H25A 109.6
O1 C25 H25B 109.6
C24 C25 H25B 109.6
H25A C25 H25B 108.1
O1 C26 C27 109.68(14)
O1 C26 H26A 109.7
C27 C26 H26A 109.7
O1 C26 H26B 109.7
C27 C26 H26B 109.7
H26A C26 H26B 108.2
C26 C27 H27A 109.5
C26 C27 H27B 109.5
H27A C27 H27B 109.5
C26 C27 H27C 109.5
H27A C27 H27C 109.5
H27B C27 H27C 109.5
C29 C28 H28A 109.5
C29 C28 H28B 109.5
H28A C28 H28B 109.5
C29 C28 H28C 109.5
H28A C28 H28C 109.5
H28B C28 H28C 109.5
O2 C29 C28 108.62(12)
O2 C29 H29A 110.0
C28 C29 H29A 110.0
O2 C29 H29B 110.0
C28 C29 H29B 110.0
H29A C29 H29B 108.3
O2 C30 C31 113.25(13)
O2 C30 H30A 108.9
C31 C30 H30A 108.9
O2 C30 H30B 108.9
C31 C30 H30B 108.9
H30A C30 H30B 107.7
C30 C31 H31A 109.5
C30 C31 H31B 109.5
H31A C31 H31B 109.5
C30 C31 H31C 109.5
H31A C31 H31C 109.5
H31B C31 H31C 109.5

loop_
_geom_bond_atom_site_label_1
_geom_bond_atom_site_label_2
_geom_bond_distance
Li1 O1 2.011(3)
Li1 N2 2.033(3)
Li1 N1 2.038(3)
Li1 N3 2.072(3)
Li1 C4 2.578(3)
Li1 C12 2.600(3)
Li1 Li2 2.678(4)
Li2 N2 1.954(3)
Li2 N1 1.960(3)
Li2 O2 1.965(3)
Li2 C12 2.693(3)
Li2 C4 2.707(3)
Li2 Si2 2.999(3)
Li2 Si1 3.045(3)
Si1 N1 1.7059(12)
Si1 C1 1.8758(16)
Si1 C3 1.8764(16)
Si1 C2 1.8780(17)
Si2 N2 1.7061(12)
Si2 C14 1.8760(16)
Si2 C16 1.8783(16)
Si2 C15 1.8788(16)
N1 C4 1.3861(18)
N2 C12 1.3851(18)
N3 C17 1.143(2)
O1 C26 1.4286(19)
O1 C25 1.4375(18)
O2 C30 1.4371(18)
O2 C29 1.4396(18)
C1 H1A 0.9800
C1 H1B 0.9800
C1 H1C 0.9800
C2 H2A 0.9800
C2 H2B 0.9800
C2 H2C 0.9800
C3 H3A 0.9800
C3 H3B 0.9800
C3 H3C 0.9800
C4 C5 1.401(2)
C4 C13 1.4700(19)
C5 C6 1.397(2)
C5 H5A 0.9500
C6 C7 1.365(2)
C6 H6A 0.9500
C7 C8 1.417(2)
C7 H7A 0.9500
C8 C9 1.419(2)
C8 C13 1.4362(19)
C9 C10 1.359(2)
C9 H9A 0.9500
C10 C11 1.399(2)
C10 H10A 0.9500
C11 C12 1.398(2)
C11 H11A 0.9500
C12 C13 1.4723(19)
C14 H14A 0.9800
C14 H14B 0.9800
C14 H14C 0.9800
C15 H15A 0.9800
C15 H15B 0.9800
C15 H15C 0.9800
C16 H16A 0.9800
C16 H16B 0.9800
C16 H16C 0.9800
C17 C18 1.440(2)
C18 C23 1.391(2)
C18 C19 1.392(2)
C19 C20 1.382(2)
C19 H19A 0.9500
C20 C21 1.383(3)
C20 H20A 0.9500
C21 C22 1.382(3)
C21 H21A 0.9500
C22 C23 1.382(2)
C22 H22A 0.9500
C23 H23A 0.9500
C24 C25 1.511(2)
C24 H24A 0.9800
C24 H24B 0.9800
C24 H24C 0.9800
C25 H25A 0.9900
C25 H25B 0.9900
C26 C27 1.495(2)
C26 H26A 0.9900
C26 H26B 0.9900
C27 H27A 0.9800
C27 H27B 0.9800
C27 H27C 0.9800
C28 C29 1.501(2)
C28 H28A 0.9800
C28 H28B 0.9800
C28 H28C 0.9800
C29 H29A 0.9900
C29 H29B 0.9900
C30 C31 1.508(2)
C30 H30A 0.9900
C30 H30B 0.9900
C31 H31A 0.9800
C31 H31B 0.9800
C31 H31C 0.9800
